data_7242185
loop_
_publ_author_name
'Adams, Christopher J.'
'Haddow, Mairi F.'
'Harding, David J.'
'Podesta, Thomas J.'
'Waddington, Rachel E.'

_publ_section_title
;
 Iron(ii) thio- and selenocyanate coordination networks containing
 3,3&#x2032;-bipyridine
;
_journal_issue 15
_journal_name_full CrystEngComm
_journal_page_first 4909
_journal_paper_doi 10.1039/c1ce05352c
_journal_volume 13
_journal_year 2011
_chemical_formula_moiety 'C24 H24 Fe N6 O2 Se2'
_chemical_formula_sum 'C24 H24 Fe N6 O2 Se2'
_chemical_formula_weight 642.26
_space_group_IT_number 2
_space_group_name_Hall '-P 1'
_space_group_name_H-M_alt 'P -1'
_symmetry_cell_setting triclinic
_symmetry_space_group_name_Hall '-P 1'
_symmetry_space_group_name_H-M 'P -1'
_atom_sites_solution_hydrogens geom
_atom_sites_solution_primary direct
_atom_sites_solution_secondary difmap
_audit_creation_method SHELXL-97
_cell_angle_alpha 94.987(2)
_cell_angle_beta 111.423(2)
_cell_angle_gamma 97.270(2)
_cell_formula_units_Z 1
_cell_length_a 8.6187(4)
_cell_length_b 8.9469(4)
_cell_length_c 9.1211(4)
_cell_measurement_reflns_used 7850
_cell_measurement_temperature 200(2)
_cell_measurement_theta_max 27.49
_cell_measurement_theta_min 2.32
_cell_volume 642.69(5)
_computing_cell_refinement 'BRuker APEX'
_computing_data_collection 'Bruker APEX'
_computing_data_reduction 'Bruker SAINT'
_computing_molecular_graphics 'Bruker SHELXTL'
_computing_publication_material 'Bruker SHELXTL'
_computing_structure_refinement 'SHELXL-97 (Sheldrick, 2008)'
_computing_structure_solution 'SHELXS-97 (Sheldrick, 2008)'
_diffrn_ambient_temperature 200(2)
_diffrn_measured_fraction_theta_full 0.999
_diffrn_measured_fraction_theta_max 0.999
_diffrn_measurement_device_type 'CCD area detector'
_diffrn_measurement_method 'phi and omega scans'
_diffrn_radiation_monochromator graphite
_diffrn_radiation_source 'fine-focus sealed tube'
_diffrn_radiation_type MoK\a
_diffrn_radiation_wavelength 0.71073
_diffrn_reflns_av_R_equivalents 0.0181
_diffrn_reflns_av_sigmaI/netI 0.0148
_diffrn_reflns_limit_h_max 11
_diffrn_reflns_limit_h_min -11
_diffrn_reflns_limit_k_max 11
_diffrn_reflns_limit_k_min -11
_diffrn_reflns_limit_l_max 11
_diffrn_reflns_limit_l_min -11
_diffrn_reflns_number 11180
_diffrn_reflns_theta_full 27.55
_diffrn_reflns_theta_max 27.55
_diffrn_reflns_theta_min 2.32
_exptl_absorpt_coefficient_mu 3.452
_exptl_absorpt_correction_T_max 0.7456
_exptl_absorpt_correction_T_min 0.5003
_exptl_absorpt_correction_type multi-scan
_exptl_absorpt_process_details 'SADABS (Bruker, 1997)'
_exptl_crystal_colour yellow
_exptl_crystal_density_diffrn 1.659
_exptl_crystal_density_method 'not measured'
_exptl_crystal_description prism
_exptl_crystal_F_000 320
_exptl_crystal_size_max 0.46
_exptl_crystal_size_mid 0.27
_exptl_crystal_size_min 0.27
_refine_diff_density_max 0.318
_refine_diff_density_min -0.250
_refine_diff_density_rms 0.046
_refine_ls_extinction_method none
_refine_ls_goodness_of_fit_ref 1.055
_refine_ls_hydrogen_treatment mixed
_refine_ls_matrix_type full
_refine_ls_number_parameters 165
_refine_ls_number_reflns 2961
_refine_ls_number_restraints 0
_refine_ls_restrained_S_all 1.055
_refine_ls_R_factor_all 0.0191
_refine_ls_R_factor_gt 0.0175
_refine_ls_shift/su_max 0.000
_refine_ls_shift/su_mean 0.000
_refine_ls_structure_factor_coef Fsqd
_refine_ls_weighting_details 'calc w=1/[\s^2^(Fo^2^)+(0.0255P)^2^+0.2063P] where P=(Fo^2^+2Fc^2^)/3'
_refine_ls_weighting_scheme calc
_refine_ls_wR_factor_gt 0.0478
_refine_ls_wR_factor_ref 0.0486
_reflns_number_gt 2793
_reflns_number_total 2961
_reflns_threshold_expression >2sigma(I)
_cod_data_source_file c1ce05352c.txt
_cod_data_source_block 2
_cod_depositor_comments
;
The following automatic conversions were performed:

data item '_symmetry_cell_setting' value 'Triclinic' was changed to
'triclinic' in accordance with the
/home/saulius/struct/COD-crude-data/automatic-downloads/DataCite-retrospective/RSC/depositions/lib/dictionaries/cif_core.dic
dictionary named 'cif_core.dic' version 2.4.2 last updated on
2011-04-26.

Automatic conversion script
Id: cif_fix_values 7556 2019-12-06 15:28:31Z antanas 
;
_cod_original_sg_symbol_Hall -P1
_cod_original_sg_symbol_H-M P-1
_cod_database_code 7242185

loop_
_symmetry_equiv_pos_as_xyz
'x, y, z'
'-x, -y, -z'

loop_
_atom_site_label
_atom_site_type_symbol
_atom_site_fract_x
_atom_site_fract_y
_atom_site_fract_z
_atom_site_U_iso_or_equiv
_atom_site_adp_type
_atom_site_occupancy
_atom_site_symmetry_multiplicity
_atom_site_calc_flag
_atom_site_refinement_flags
_atom_site_disorder_assembly
_atom_site_disorder_group
Fe1 Fe 0.0000 0.5000 0.0000 0.02328(7) Uani 1 2 d S . .
Se1 Se 0.320363(19) 0.064462(15) 0.046023(16) 0.03216(6) Uani 1 1 d . . .
O1 O 0.11314(14) 0.59509(13) -0.14836(14) 0.0347(2) Uani 1 1 d . . .
C12 C 0.23145(16) 0.23360(15) 0.05107(15) 0.0246(2) Uani 1 1 d . . .
C7 C 0.19974(17) 1.03305(15) 0.45578(15) 0.0248(3) Uani 1 1 d . . .
N3 N 0.16949(16) 0.34171(14) 0.04814(14) 0.0315(3) Uani 1 1 d . . .
N1 N 0.17940(15) 0.65836(13) 0.22177(13) 0.0272(2) Uani 1 1 d . . .
N2 N 0.06651(17) 1.24947(14) 0.37486(15) 0.0332(3) Uani 1 1 d . . .
C4 C 0.24303(17) 0.88468(14) 0.41220(15) 0.0242(2) Uani 1 1 d . . .
C5 C 0.14750(17) 0.79387(15) 0.26646(15) 0.0257(3) Uani 1 1 d . . .
H5 H 0.0542 0.8305 0.1946 0.031 Uiso 1 1 calc R . .
C6 C 0.10596(18) 1.11419(16) 0.34071(16) 0.0278(3) Uani 1 1 d . . .
H6 H 0.0679 1.0711 0.2320 0.033 Uiso 1 1 calc R . .
C10 C 0.1220(2) 1.31016(18) 0.52841(19) 0.0373(3) Uani 1 1 d . . .
H10 H 0.0965 1.4069 0.5540 0.045 Uiso 1 1 calc R . .
C8 C 0.2534(2) 1.09814(17) 0.61436(16) 0.0325(3) Uani 1 1 d . . .
H8 H 0.3163 1.0465 0.6971 0.039 Uiso 1 1 calc R . .
C3 C 0.3810(2) 0.83071(17) 0.51491(17) 0.0340(3) Uani 1 1 d . . .
H3 H 0.4497 0.8884 0.6156 0.041 Uiso 1 1 calc R . .
C9 C 0.2144(2) 1.23824(19) 0.65045(18) 0.0382(3) Uani 1 1 d . . .
H9 H 0.2510 1.2843 0.7580 0.046 Uiso 1 1 calc R . .
C1 C 0.3138(2) 0.60948(17) 0.32321(19) 0.0381(3) Uani 1 1 d . . .
H1 H 0.3389 0.5138 0.2934 0.046 Uiso 1 1 calc R . .
C11 C 0.2891(2) 0.6468(2) -0.1076(2) 0.0441(4) Uani 1 1 d . . .
H11A H 0.3285 0.7348 -0.0235 0.066 Uiso 1 1 calc R . .
H11B H 0.3077 0.6764 -0.2017 0.066 Uiso 1 1 calc R . .
H11C H 0.3521 0.5648 -0.0697 0.066 Uiso 1 1 calc R . .
C2 C 0.4169(2) 0.69228(18) 0.4688(2) 0.0434(4) Uani 1 1 d . . .
H2 H 0.5117 0.6545 0.5367 0.052 Uiso 1 1 calc R . .
H1B H 0.061(3) 0.647(3) -0.211(3) 0.055(6) Uiso 1 1 d . . .

loop_
_atom_site_aniso_label
_atom_site_aniso_U_11
_atom_site_aniso_U_22
_atom_site_aniso_U_33
_atom_site_aniso_U_23
_atom_site_aniso_U_13
_atom_site_aniso_U_12
Fe1 0.02637(13) 0.01941(12) 0.02209(13) 0.00207(9) 0.00594(10) 0.00768(10)
Se1 0.03958(9) 0.02946(8) 0.02759(8) 0.00303(5) 0.00917(6) 0.01829(6)
O1 0.0331(5) 0.0356(5) 0.0364(6) 0.0131(5) 0.0119(5) 0.0085(4)
C12 0.0244(6) 0.0265(6) 0.0197(6) 0.0013(5) 0.0044(5) 0.0060(5)
C7 0.0274(6) 0.0248(6) 0.0214(6) 0.0014(5) 0.0094(5) 0.0025(5)
N3 0.0348(6) 0.0278(6) 0.0273(6) 0.0008(5) 0.0054(5) 0.0118(5)
N1 0.0293(6) 0.0234(5) 0.0244(5) 0.0019(4) 0.0049(5) 0.0054(4)
N2 0.0425(7) 0.0309(6) 0.0294(6) 0.0063(5) 0.0150(5) 0.0123(5)
C4 0.0266(6) 0.0231(6) 0.0212(6) 0.0027(5) 0.0080(5) 0.0022(5)
C5 0.0271(6) 0.0254(6) 0.0219(6) 0.0034(5) 0.0058(5) 0.0058(5)
C6 0.0334(7) 0.0281(6) 0.0221(6) 0.0028(5) 0.0109(5) 0.0053(5)
C10 0.0496(9) 0.0321(7) 0.0350(8) 0.0006(6) 0.0205(7) 0.0131(7)
C8 0.0393(8) 0.0346(7) 0.0215(6) 0.0026(5) 0.0089(6) 0.0078(6)
C3 0.0357(8) 0.0295(7) 0.0253(7) 0.0006(5) -0.0004(6) 0.0039(6)
C9 0.0513(9) 0.0385(8) 0.0247(7) -0.0029(6) 0.0155(7) 0.0093(7)
C1 0.0406(8) 0.0262(7) 0.0361(8) 0.0000(6) 0.0001(6) 0.0124(6)
C11 0.0365(8) 0.0429(9) 0.0537(10) 0.0053(8) 0.0197(8) 0.0031(7)
C2 0.0427(9) 0.0328(8) 0.0370(8) 0.0020(6) -0.0073(7) 0.0148(7)

loop_
_atom_type_symbol
_atom_type_description
_atom_type_scat_dispersion_real
_atom_type_scat_dispersion_imag
_atom_type_scat_source
C C 0.0033 0.0016 'International Tables Vol C Tables 4.2.6.8 and 6.1.1.4'
H H 0.0000 0.0000 'International Tables Vol C Tables 4.2.6.8 and 6.1.1.4'
N N 0.0061 0.0033 'International Tables Vol C Tables 4.2.6.8 and 6.1.1.4'
Fe Fe 0.3463 0.8444 'International Tables Vol C Tables 4.2.6.8 and 6.1.1.4'
O O 0.0106 0.0060 'International Tables Vol C Tables 4.2.6.8 and 6.1.1.4'
Se Se -0.0929 2.2259 'International Tables Vol C Tables 4.2.6.8 and 6.1.1.4'

loop_
_geom_angle_atom_site_label_1
_geom_angle_atom_site_label_2
_geom_angle_atom_site_label_3
_geom_angle
_geom_angle_site_symmetry_1
_geom_angle_site_symmetry_3
_geom_angle_publ_flag
O1 Fe1 O1 180.0 2_565 . ?
O1 Fe1 N3 89.88(5) 2_565 2_565 ?
O1 Fe1 N3 90.12(5) . 2_565 ?
O1 Fe1 N3 90.12(5) 2_565 . ?
O1 Fe1 N3 89.88(5) . . ?
N3 Fe1 N3 180.0 2_565 . ?
O1 Fe1 N1 93.64(4) 2_565 2_565 ?
O1 Fe1 N1 86.36(4) . 2_565 ?
N3 Fe1 N1 89.72(4) 2_565 2_565 ?
N3 Fe1 N1 90.28(4) . 2_565 ?
O1 Fe1 N1 86.36(4) 2_565 . ?
O1 Fe1 N1 93.64(4) . . ?
N3 Fe1 N1 90.28(4) 2_565 . ?
N3 Fe1 N1 89.72(4) . . ?
N1 Fe1 N1 180.0 2_565 . ?
C11 O1 Fe1 126.57(10) . . ?
N3 C12 Se1 177.31(12) . . ?
C8 C7 C6 117.13(13) . . ?
C8 C7 C4 121.11(12) . . ?
C6 C7 C4 121.75(11) . . ?
C12 N3 Fe1 165.01(11) . . ?
C5 N1 C1 117.34(12) . . ?
C5 N1 Fe1 122.64(9) . . ?
C1 N1 Fe1 119.58(9) . . ?
C6 N2 C10 117.83(13) . . ?
C3 C4 C5 117.30(12) . . ?
C3 C4 C7 121.27(12) . . ?
C5 C4 C7 121.43(12) . . ?
N1 C5 C4 123.99(12) . . ?
N2 C6 C7 123.63(12) . . ?
N2 C10 C9 122.76(14) . . ?
C9 C8 C7 119.57(14) . . ?
C2 C3 C4 119.20(13) . . ?
C10 C9 C8 119.07(14) . . ?
N1 C1 C2 122.79(14) . . ?
C1 C2 C3 119.36(14) . . ?

loop_
_geom_bond_atom_site_label_1
_geom_bond_atom_site_label_2
_geom_bond_distance
_geom_bond_site_symmetry_2
_geom_bond_publ_flag
Fe1 O1 2.1118(11) 2_565 ?
Fe1 O1 2.1118(11) . ?
Fe1 N3 2.1203(12) 2_565 ?
Fe1 N3 2.1203(12) . ?
Fe1 N1 2.2699(11) 2_565 ?
Fe1 N1 2.2699(11) . ?
Se1 C12 1.7851(13) . ?
O1 C11 1.4262(19) . ?
C12 N3 1.1603(18) . ?
C7 C8 1.3936(18) . ?
C7 C6 1.3940(19) . ?
C7 C4 1.4836(18) . ?
N1 C5 1.3386(17) . ?
N1 C1 1.3434(18) . ?
N2 C6 1.3393(18) . ?
N2 C10 1.341(2) . ?
C4 C3 1.391(2) . ?
C4 C5 1.3959(18) . ?
C10 C9 1.376(2) . ?
C8 C9 1.381(2) . ?
C3 C2 1.381(2) . ?
C1 C2 1.379(2) . ?

loop_
_geom_torsion_atom_site_label_1
_geom_torsion_atom_site_label_2
_geom_torsion_atom_site_label_3
_geom_torsion_atom_site_label_4
_geom_torsion
_geom_torsion_site_symmetry_1
_geom_torsion_site_symmetry_2
_geom_torsion_site_symmetry_3
_geom_torsion_site_symmetry_4
_geom_torsion_publ_flag
N3 Fe1 O1 C11 127.91(13) 2_565 . . . ?
N3 Fe1 O1 C11 -52.09(13) . . . . ?
N1 Fe1 O1 C11 -142.38(13) 2_565 . . . ?
N1 Fe1 O1 C11 37.63(13) . . . . ?
O1 Fe1 N3 C12 77.0(5) 2_565 . . . ?
O1 Fe1 N3 C12 -103.0(5) . . . . ?
N1 Fe1 N3 C12 -16.7(5) 2_565 . . . ?
N1 Fe1 N3 C12 163.3(5) . . . . ?
O1 Fe1 N1 C5 -90.48(11) 2_565 . . . ?
O1 Fe1 N1 C5 89.52(11) . . . . ?
N3 Fe1 N1 C5 -0.62(11) 2_565 . . . ?
N3 Fe1 N1 C5 179.38(11) . . . . ?
O1 Fe1 N1 C1 81.75(12) 2_565 . . . ?
O1 Fe1 N1 C1 -98.25(12) . . . . ?
N3 Fe1 N1 C1 171.61(12) 2_565 . . . ?
N3 Fe1 N1 C1 -8.39(12) . . . . ?
C8 C7 C4 C3 -22.5(2) . . . . ?
C6 C7 C4 C3 156.73(14) . . . . ?
C8 C7 C4 C5 157.76(14) . . . . ?
C6 C7 C4 C5 -23.05(19) . . . . ?
C1 N1 C5 C4 -1.3(2) . . . . ?
Fe1 N1 C5 C4 171.09(10) . . . . ?
C3 C4 C5 N1 1.1(2) . . . . ?
C7 C4 C5 N1 -179.13(12) . . . . ?
C10 N2 C6 C7 0.6(2) . . . . ?
C8 C7 C6 N2 0.3(2) . . . . ?
C4 C7 C6 N2 -178.90(13) . . . . ?
C6 N2 C10 C9 -1.1(2) . . . . ?
C6 C7 C8 C9 -0.9(2) . . . . ?
C4 C7 C8 C9 178.36(14) . . . . ?
C5 C4 C3 C2 0.1(2) . . . . ?
C7 C4 C3 C2 -179.65(14) . . . . ?
N2 C10 C9 C8 0.5(3) . . . . ?
C7 C8 C9 C10 0.5(2) . . . . ?
C5 N1 C1 C2 0.3(2) . . . . ?
Fe1 N1 C1 C2 -172.31(14) . . . . ?
N1 C1 C2 C3 0.8(3) . . . . ?
C4 C3 C2 C1 -1.0(3) . . . . ?
